data_4100206
_journal_name_full 'Journal of the American Chemical Society'
_journal_paper_doi 10.1021/ja053497r
_journal_year 2005
_chemical_formula_sum 'C84.5 H111 N3 O3.5 U'
_chemical_formula_weight 1462.79
_space_group_IT_number 148
_symmetry_cell_setting rhombohedral
_symmetry_space_group_name_Hall '-P 3*'
_symmetry_space_group_name_H-M 'R -3 :R'
_cell_angle_alpha 74.4450(10)
_cell_angle_beta 74.4450(10)
_cell_angle_gamma 74.4450(10)
_cell_formula_units_Z 2
_cell_length_a 16.0236(10)
_cell_length_b 16.0236(10)
_cell_length_c 16.0236(10)
_cell_measurement_temperature 100(2)
_cell_volume 3732.0(4)
_diffrn_ambient_temperature 100(2)
_exptl_crystal_density_diffrn 1.302
_cod_depositor_comments
;
The following automatic conversions were performed:
'_symmetry_cell_setting' value 'Rhombohedral' changed to 'rhombohedral'
according to '/home/saulius/struct/CIF-dictionaries/cif_core.dic'
dictionary named 'cif_core.dic' version 2.4.1 from 2010-06-29.

Automatic conversion script
Id: cif_fix_enum 1527 2010-12-29 10:47:43Z saulius 
;
_cod_original_sg_symbol_H-M 'R 3'
_cod_original_formula_sum 'C84.50 H111 N3 O3.50 U'
_cod_database_code 4100206

loop_
_symmetry_equiv_pos_as_xyz
'x, y, z'
'z, x, y'
'y, z, x'
'-x, -y, -z'
'-z, -x, -y'
'-y, -z, -x'

loop_
_atom_site_label
_atom_site_type_symbol
_atom_site_fract_x
_atom_site_fract_y
_atom_site_fract_z
_atom_site_U_iso_or_equiv
_atom_site_adp_type
_atom_site_occupancy
_atom_site_symmetry_multiplicity
_atom_site_calc_flag
_atom_site_refinement_flags
_atom_site_disorder_assembly
_atom_site_disorder_group
U1 U 0.592831(10) 0.592831(10) 0.592831(10) 0.02610(12) Uani 1 3 d S . .
O1 O 0.6169(4) 0.6710(4) 0.4575(4) 0.0411(14) Uani 1 1 d . . .
N1 N 0.6088(7) 0.7534(3) 0.6007(7) 0.0292(12) Uani 1 1 d . . .
C/O N 0.5177(3) 0.5177(3) 0.5177(3) 0.060(3) Uani 1 3 d S . .
C1 C 0.6336(5) 0.7483(5) 0.4040(5) 0.0331(16) Uani 1 1 d . . .
C2 C 0.6129(6) 0.8211(5) 0.4428(5) 0.0379(17) Uani 1 1 d . . .
C3 C 0.6399(6) 0.9002(6) 0.3930(6) 0.043(2) Uani 1 1 d . . .
H3 H 0.6260 0.9500 0.4195 0.052 Uiso 1 1 calc R . .
C4 C 0.6857(5) 0.9059(5) 0.3071(5) 0.0385(18) Uani 1 1 d . . .
C5 C 0.7018(5) 0.8343(5) 0.2703(6) 0.0380(18) Uani 1 1 d . . .
H5 H 0.7305 0.8399 0.2095 0.046 Uiso 1 1 calc R . .
C6 C 0.6792(5) 0.7529(5) 0.3157(6) 0.0401(19) Uani 1 1 d . . .
C7 C 0.5485(14) 0.8172(4) 0.5470(13) 0.064(2) Uani 1 1 d . . .
H7A H 0.5315 0.8759 0.5631 0.076 Uiso 1 1 calc R . .
H7B H 0.4943 0.7956 0.5532 0.076 Uiso 1 1 calc R . .
C8 C 0.7173(7) 0.9909(6) 0.2540(9) 0.068(6) Uani 1 1 d . . .
C9 C 0.7638(7) 0.9860(7) 0.1645(7) 0.062(3) Uani 1 1 d . . .
H9A H 0.7218 0.9869 0.1295 0.093 Uiso 1 1 calc R . .
H9B H 0.8091 0.9310 0.1648 0.093 Uiso 1 1 calc R . .
H9C H 0.7922 1.0369 0.1381 0.093 Uiso 1 1 calc R . .
C10 C 0.6410(7) 1.0707(7) 0.2554(8) 0.071(3) Uani 1 1 d . . .
H10A H 0.6618 1.1233 0.2172 0.106 Uiso 1 1 calc R . .
H10B H 0.6183 1.0798 0.3162 0.106 Uiso 1 1 calc R . .
H10C H 0.5937 1.0606 0.2337 0.106 Uiso 1 1 calc R . .
C11 C 0.7785(12) 1.0094(7) 0.3099(11) 0.113(8) Uani 1 1 d G . .
H11A H 0.7892 0.9582 0.3584 0.169 Uiso 1 1 calc R . .
H11B H 0.7481 1.0622 0.3344 0.169 Uiso 1 1 calc R . .
H11C H 0.8352 1.0191 0.2708 0.169 Uiso 1 1 calc R . .
C12 C 0.6995(3) 0.6740(4) 0.2703(3) 0.050(3) Uani 1 1 d G . .
C13 C 0.7448(5) 0.6991(4) 0.1735(3) 0.054(3) Uani 1 1 d G . .
H13A H 0.7726 0.6452 0.1502 0.080 Uiso 1 1 calc R . .
H13B H 0.7903 0.7317 0.1686 0.080 Uiso 1 1 calc R . .
H13C H 0.7008 0.7365 0.1394 0.080 Uiso 1 1 calc R . .
C14 C 0.7649(5) 0.6018(4) 0.3175(5) 0.050(2) Uani 1 1 d G . .
H14A H 0.7327 0.5714 0.3735 0.074 Uiso 1 1 calc R . .
H14B H 0.8076 0.6285 0.3295 0.074 Uiso 1 1 calc R . .
H14C H 0.7964 0.5591 0.2798 0.074 Uiso 1 1 calc R . .
C15 C 0.6173(4) 0.6402(5) 0.2774(5) 0.064(3) Uani 1 1 d G . .
H15A H 0.5705 0.6901 0.2588 0.096 Uiso 1 1 calc R . .
H15B H 0.5968 0.6110 0.3389 0.096 Uiso 1 1 calc R . .
H15C H 0.6317 0.5976 0.2390 0.096 Uiso 1 1 calc R . .
C16 C 0.5637(13) 0.7620(9) 0.6941(9) 0.059(4) Uani 1 1 d . . .
H16A H 0.5754 0.8164 0.7025 0.071 Uiso 1 1 calc R . .
H16B H 0.4992 0.7731 0.6974 0.071 Uiso 1 1 calc R . .
C17 C 0.5822(15) 0.6943(9) 0.7684(11) 0.066(5) Uani 1 1 d . . .
H17A H 0.6336 0.7027 0.7861 0.079 Uiso 1 1 calc R . .
H17B H 0.5306 0.7003 0.8185 0.079 Uiso 1 1 calc R . .
C1B C 0.7056(5) 0.7282(5) 0.9308(4) 0.066(3) Uiso 1 1 d G . .
H1BA H 0.7322 0.7757 0.8925 0.080 Uiso 1 1 d G . .
C2B C 0.7572(4) 0.6428(6) 0.9482(6) 0.080(4) Uiso 1 1 d G . .
H2BA H 0.8193 0.6316 0.9219 0.097 Uiso 1 1 d G . .
C3B C 0.7185(5) 0.5738(4) 1.0039(6) 0.085(4) Uiso 1 1 d G . .
H3BA H 0.7540 0.5151 1.0159 0.102 Uiso 1 1 d G . .
C4B C 0.6281(5) 0.5902(4) 1.0421(5) 0.075(3) Uiso 1 1 d G . .
H4BA H 0.6015 0.5427 1.0804 0.090 Uiso 1 1 d G . .
C5B C 0.5765(4) 0.6756(5) 1.0247(6) 0.080(4) Uiso 1 1 d G . .
H5BA H 0.5144 0.6868 1.0510 0.096 Uiso 1 1 d G . .
C6B C 0.6152(5) 0.7446(4) 0.9691(6) 0.079(4) Uiso 1 1 d G . .
H6BA H 0.5797 0.8034 0.9571 0.095 Uiso 1 1 d G . .
C1A C 0.9802(12) -0.0167(12) 0.4287(12) 0.086(6) Uiso 0.50 1 d PG . .
H1A H 0.9852 -0.0433 0.3800 0.103 Uiso 0.50 1 d PG . .
C2A C 0.9124(11) 0.0565(12) 0.4440(12) 0.068(6) Uiso 0.50 1 d PG . .
H2A H 0.8707 0.0803 0.4059 0.081 Uiso 0.50 1 d PG . .
C3A C 0.9051(13) 0.0951(13) 0.5147(15) 0.098(9) Uiso 0.50 1 d PG . .
H3B H 0.8585 0.1455 0.5253 0.117 Uiso 0.50 1 d PG . .
C4A C 0.9658(15) 0.0605(15) 0.5700(14) 0.42(8) Uiso 0.50 1 d PG . .
H4A H 0.9608 0.0871 0.6187 0.508 Uiso 0.50 1 d PG . .
C5A C 1.0336(14) -0.0127(15) 0.5547(14) 0.080(8) Uiso 0.50 1 d PG . .
H5B H 1.0753 -0.0365 0.5928 0.096 Uiso 0.50 1 d PG . .
C6A C 1.0408(13) -0.0513(13) 0.4840(15) 0.094(9) Uiso 0.50 1 d PG . .
H6A H 1.0875 -0.1017 0.4734 0.113 Uiso 0.50 1 d PG . .
C1C C 0.8982 0.8104 0.9520 0.149(8) Uiso 1 1 d . . .
H1CA H 0.9061 0.7574 0.9971 0.178 Uiso 1 1 d . . .
C2C C 0.8217 0.8755 0.9633 0.244(16) Uiso 1 1 d . . .
H2 H 0.7770 0.8677 1.0159 0.292 Uiso 1 1 d . . .

loop_
_atom_site_aniso_label
_atom_site_aniso_U_11
_atom_site_aniso_U_22
_atom_site_aniso_U_33
_atom_site_aniso_U_23
_atom_site_aniso_U_13
_atom_site_aniso_U_12
U1 0.02371(12) 0.02371(12) 0.02371(12) -0.00105(6) -0.00105(6) -0.00105(6)
O1 0.050(3) 0.038(3) 0.035(3) -0.001(2) -0.002(2) -0.021(2)
N1 0.027(5) 0.027(2) 0.027(5) -0.007(4) 0.001(2) 0.002(4)
C/O 0.055(3) 0.055(3) 0.055(3) -0.004(2) -0.004(2) -0.004(2)
C1 0.038(4) 0.025(3) 0.031(4) 0.002(3) -0.007(3) -0.006(3)
C2 0.039(4) 0.033(4) 0.032(4) 0.002(3) -0.003(3) -0.006(3)
C3 0.046(5) 0.033(4) 0.044(5) -0.010(4) -0.004(4) 0.001(4)
C4 0.038(4) 0.028(4) 0.035(4) 0.003(3) -0.006(3) 0.003(3)
C5 0.039(4) 0.030(4) 0.037(4) -0.002(3) -0.007(3) -0.001(3)
C6 0.035(4) 0.035(4) 0.038(4) 0.003(3) -0.007(3) 0.002(3)
C7 0.095(14) 0.027(3) 0.080(13) 0.006(10) -0.058(5) -0.008(11)
C8 0.047(6) 0.006(5) 0.108(12) 0.001(5) 0.043(8) -0.006(4)
C9 0.049(6) 0.047(6) 0.061(6) 0.012(5) 0.005(5) -0.003(5)
C10 0.052(6) 0.042(5) 0.085(8) 0.018(5) 0.001(6) -0.003(5)
C11 0.158(18) 0.073(11) 0.125(16) -0.021(10) -0.019(13) -0.064(12)
C12 0.049(6) 0.080(8) 0.031(3) -0.009(4) -0.005(4) -0.036(6)
C13 0.070(6) 0.058(6) 0.037(4) -0.013(4) -0.007(4) -0.020(5)
C14 0.045(5) 0.041(5) 0.059(6) -0.014(4) -0.008(4) -0.002(4)
C15 0.084(9) 0.073(8) 0.047(4) -0.021(5) -0.006(6) -0.038(7)
C16 0.091(10) 0.024(6) 0.047(7) -0.022(5) 0.026(6) -0.013(6)
C17 0.122(14) 0.030(6) 0.034(7) 0.002(5) -0.032(8) 0.012(6)

loop_
_geom_bond_atom_site_label_1
_geom_bond_atom_site_label_2
_geom_bond_distance
_geom_bond_site_symmetry_2
_geom_bond_publ_flag
U1 O1 2.185(5) 3 ?
U1 O1 2.185(5) . ?
U1 O1 2.185(5) 2 ?
U1 C/O 2.584(12) . ?
U1 N1 2.692(5) . ?
U1 N1 2.692(5) 3 ?
U1 N1 2.692(5) 2 ?
O1 C1 1.351(9) . ?
N1 C17 1.393(16) 3 ?
N1 C7 1.471(8) . ?
N1 C16 1.502(17) . ?
C/O C/O 1.22(2) 4_666 ?
C1 C2 1.389(11) . ?
C1 C6 1.399(11) . ?
C2 C3 1.412(11) . ?
C2 C7 1.71(2) . ?
C3 C4 1.367(12) . ?
C4 C5 1.361(12) . ?
C4 C8 1.534(12) . ?
C5 C6 1.402(11) . ?
C6 C12 1.543(10) . ?
C8 C9 1.440(15) . ?
C8 C10 1.514(15) . ?
C8 C11 1.62(2) . ?
C12 C15 1.5201 . ?
C12 C13 1.5201 . ?
C12 C14 1.5202 . ?
C16 C17 1.418(13) . ?
C17 N1 1.393(16) 2 ?
C1B C6B 1.3951 . ?
C1B C2B 1.3952 . ?
C2B C3B 1.3948 . ?
C3B C4B 1.3952 . ?
C4B C5B 1.3947 . ?
C5B C6B 1.3947 . ?
C1A C5A 0.57(3) 4_756 ?
C1A C4A 0.96(4) 4_756 ?
C1A C6A 1.3951 . ?
C1A C2A 1.3951 . ?
C1A C6A 1.90(3) 4_756 ?
C2A C5A 0.96(3) 4_756 ?
C2A C3A 1.3950 . ?
C2A C6A 1.51(3) 4_756 ?
C3A C6A 0.96(3) 4_756 ?
C3A C4A 1.3952 . ?
C3A C5A 1.86(3) 4_756 ?
C4A C6A 0.95(3) 4_756 ?
C4A C1A 0.96(3) 4_756 ?
C4A C5A 1.3946 . ?
C5A C1A 0.57(3) 4_756 ?
C5A C2A 0.96(3) 4_756 ?
C5A C6A 1.3952 . ?
C5A C6A 1.50(3) 4_756 ?
C5A C3A 1.86(4) 4_756 ?
C6A C4A 0.95(4) 4_756 ?
C6A C3A 0.96(3) 4_756 ?
C6A C5A 1.50(3) 4_756 ?
C6A C2A 1.51(4) 4_756 ?
C6A C6A 1.90(3) 4_756 ?
C6A C1A 1.90(3) 4_756 ?
C1C C2C 1.38508(10) 2 ?
C1C C2C 1.3853 . ?
C2C C1C 1.38508(10) 3 ?
